data_7237609
loop_
_publ_author_name
'Khalid Baig, Moghal Zubair'
'Prusti, Banchhanidhi'
'Chakravarty, Manab'

_publ_section_title
;
 Monopyridyl-linked unsymmetrical anthracenyl \p-conjugate as a platform
 for acid-pen and base-eraser
;
_journal_issue 13
_journal_name_full 'Journal of Materials Chemistry C'
_journal_page_first 3735
_journal_paper_doi 10.1039/C8TC06338A
_journal_volume 7
_journal_year 2019
_chemical_formula_moiety 'C28 H21 N'
_chemical_formula_sum 'C28 H21 N'
_chemical_formula_weight 371.49
_space_group_crystal_system monoclinic
_space_group_IT_number 14
_space_group_name_Hall '-P 2ybc'
_space_group_name_H-M_alt 'P 1 21/c 1'
_symmetry_Int_Tables_number 14
_atom_sites_solution_primary iterative
_audit_creation_date 2016-11-21
_audit_creation_method
;
Olex2 1.2
(compiled Sep  9 2016 15:39:09 for OlexSys, GUI svn.r4998)
;
_audit_update_record
;
2018-12-14 deposited with the CCDC.	2019-03-13 downloaded from the CCDC.
;
_cell_angle_alpha 90
_cell_angle_beta 112.160(3)
_cell_angle_gamma 90
_cell_formula_units_Z 8
_cell_length_a 24.1517(6)
_cell_length_b 9.13490(17)
_cell_length_c 19.4787(5)
_cell_measurement_reflns_used 12972
_cell_measurement_temperature 293(2)
_cell_measurement_theta_max 72.5910
_cell_measurement_theta_min 4.5230
_cell_volume 3980.02(18)
_computing_cell_refinement 'CrysAlisPro 1.171.39.7e (Rigaku OD, 2015)'
_computing_data_collection 'CrysAlisPro 1.171.39.7e (Rigaku OD, 2015)'
_computing_data_reduction 'CrysAlisPro 1.171.39.7e (Rigaku OD, 2015)'
_computing_molecular_graphics 'Olex2 (Dolomanov et al., 2009)'
_computing_publication_material 'Olex2 (Dolomanov et al., 2009)'
_computing_structure_refinement 'olex2.refine (Bourhis et al., 2015)'
_computing_structure_solution 'olex2.solve (Bourhis et al., 2015)'
_diffrn_ambient_temperature 293(2)
_diffrn_detector 'CCD plate'
_diffrn_measured_fraction_theta_full 0.9720
_diffrn_measured_fraction_theta_max 0.9720
_diffrn_measurement_details
;
List of Runs (angles in degrees, time in seconds):

  # Type    Start    End  Width  t~exp~   \w     \q     \k     \f   Frames
#--------------------------------------------------------------------------
  1  \w      5.00 113.00   0.50    0.50    --   45.70  57.00-120.00  216
  2  \w     69.00  95.00   0.50    0.50    --   45.70  57.00-180.00   52
  3  \w     72.00 190.00   0.50    2.00    --  100.80  45.00 -30.00  236
  4  \w     97.00 140.00   0.50    2.00    --  100.80 -77.00 150.00   86
  5  \w     69.00 117.00   0.50    2.00    --  100.80 -61.00 -60.00   96
  6  \w     61.00 132.00   0.50    2.00    --  100.80 -61.00-150.00  142
  7  \w     52.00 145.00   0.50    2.00    --  100.80  45.00  60.00  186
  8  \w     82.00 135.00   0.50    0.50    --   45.70  77.00  60.00  106
  9  \w     85.00 135.00   0.50    2.00    --  100.80  61.00  60.00  100
 10  \w     81.00 117.00   0.50    0.50    --   45.70  77.00  90.00   72
 11  \w     79.00 180.00   0.50    2.00    --  100.80  45.00   0.00  202
 12  \w     40.00  65.00   0.50    2.00    --  100.80 -77.00 150.00   50
 13  \w     22.00  50.00   0.50    2.00    --  100.80 -61.00-150.00   56
 14  \w     28.00  54.00   0.50    0.50    --   45.70  77.00  60.00   52
 15  \w      1.00 112.00   0.50    0.50    --   45.70  77.00  30.00  222
;
_diffrn_measurement_device 'four-circle diffractometer'
_diffrn_measurement_device_type 'XtaLAB Pro: Kappa dual home/near'
_diffrn_measurement_method '\w scans'
_diffrn_orient_matrix_type 'CrysAlisPro convention (1999,Acta A55,543-557)'
_diffrn_orient_matrix_UB_11 -0.0627338000
_diffrn_orient_matrix_UB_12 0.0681746000
_diffrn_orient_matrix_UB_13 -0.0227351000
_diffrn_orient_matrix_UB_21 0.0203811000
_diffrn_orient_matrix_UB_22 0.0839671000
_diffrn_orient_matrix_UB_23 0.0739865000
_diffrn_orient_matrix_UB_31 0.0198653000
_diffrn_orient_matrix_UB_32 0.1294348000
_diffrn_orient_matrix_UB_33 -0.0360152000
_diffrn_radiation_monochromator graphite
_diffrn_radiation_probe x-ray
_diffrn_radiation_type 'Cu K\a'
_diffrn_radiation_wavelength 1.54184
_diffrn_reflns_av_R_equivalents 0.0321
_diffrn_reflns_av_unetI/netI 0.0314
_diffrn_reflns_limit_h_max 29
_diffrn_reflns_limit_h_min -22
_diffrn_reflns_limit_k_max 11
_diffrn_reflns_limit_k_min -11
_diffrn_reflns_limit_l_max 23
_diffrn_reflns_limit_l_min -24
_diffrn_reflns_number 21633
_diffrn_reflns_theta_full 72.8489
_diffrn_reflns_theta_max 72.85
_diffrn_reflns_theta_min 4.54
_diffrn_source 'fine-focus sealed X-ray tube'
_diffrn_source_type 'Enhance (Cu) X-ray Source'
_exptl_absorpt_coefficient_mu 0.544
_exptl_absorpt_correction_T_max 1.00000
_exptl_absorpt_correction_T_min 0.47185
_exptl_absorpt_correction_type multi-scan
_exptl_absorpt_process_details
;
CrysAlisPro 1.171.39.7e (Rigaku Oxford Diffraction, 2015)
Empirical absorption correction using spherical harmonics,
 implemented in SCALE3 ABSPACK scaling algorithm.
;
_exptl_crystal_colour orange
_exptl_crystal_density_diffrn 1.2398
_exptl_crystal_description plate
_exptl_crystal_F_000 1572.3335
_exptl_crystal_size_max 0.25
_exptl_crystal_size_mid 0.15
_exptl_crystal_size_min 0.04
_refine_diff_density_max 0.7133
_refine_diff_density_min -0.3266
_refine_diff_density_rms 0.0620
_refine_ls_d_res_high 0.8068
_refine_ls_d_res_low 9.7355
_refine_ls_goodness_of_fit_ref 1.0518
_refine_ls_hydrogen_treatment refall
_refine_ls_matrix_type full
_refine_ls_number_constraints 0
_refine_ls_number_parameters 690
_refine_ls_number_reflns 7720
_refine_ls_number_restraints 0
_refine_ls_restrained_S_all 1.0518
_refine_ls_R_factor_all 0.0640
_refine_ls_R_factor_gt 0.0608
_refine_ls_shift/su_max 0.0006
_refine_ls_shift/su_mean 0.0000
_refine_ls_structure_factor_coef Fsqd
_refine_ls_weighting_details 'w=1/[\s^2^(Fo^2^)+(0.0874P)^2^+2.7178P] where P=(Fo^2^+2Fc^2^)/3'
_refine_ls_weighting_scheme calc
_refine_ls_wR_factor_gt 0.1665
_refine_ls_wR_factor_ref 0.1694
_reflns_Friedel_coverage 0.0
_reflns_limit_h_max 27
_reflns_limit_h_min -29
_reflns_limit_k_max 11
_reflns_limit_k_min 0
_reflns_limit_l_max 24
_reflns_limit_l_min 0
_reflns_number_gt 7039
_reflns_number_total 7720
_reflns_threshold_expression I>=2u(I)
_cod_data_source_file c8tc06338a2.cif
_cod_data_source_block exp_4
_cod_original_cell_volume 3980.00(17)
_cod_database_code 7237609
_chemical_oxdiff_formula C28H20N1
_reflns_odcompleteness_completeness 99.71
_reflns_odcompleteness_iscentric 1
_reflns_odcompleteness_theta 66.97
_olex2_refinement_description
;
;
_olex2_submission_special_instructions 'No special instructions were received'
_oxdiff_exptl_absorpt_empirical_details
;
Empirical correction (ABSPACK) includes:
- Absorption correction using spherical harmonics
- Frame scaling
- Detector area scaling
;
_oxdiff_exptl_absorpt_empirical_full_max 2.090
_oxdiff_exptl_absorpt_empirical_full_min 0.698

loop_
_space_group_symop_id
_space_group_symop_operation_xyz
1 x,y,z
2 -x,y+1/2,-z+1/2
3 -x,-y,-z
4 x,-y-1/2,z-1/2

loop_
_atom_site_label
_atom_site_type_symbol
_atom_site_fract_x
_atom_site_fract_y
_atom_site_fract_z
_atom_site_U_iso_or_equiv
_atom_site_adp_type
_atom_site_occupancy
C1 C 0.21649(7) 0.78626(18) 0.33558(9) 0.0219(3) Uani 1.000000
C2 C 0.38643(8) 0.74472(19) 0.27076(9) 0.0265(4) Uani 1.000000
N3 N 0.02591(7) 0.36118(18) 0.06020(8) 0.0338(4) Uani 1.000000
C4 C 0.14771(7) 0.99208(18) 0.29253(9) 0.0229(3) Uani 1.000000
C5 C 0.27482(7) 0.63287(18) 0.17341(9) 0.0238(3) Uani 1.000000
C6 C 0.25130(7) 1.03636(17) 0.38772(9) 0.0229(3) Uani 1.000000
C7 C 0.17090(7) 0.68809(18) 0.28925(9) 0.0229(3) Uani 1.000000
C8 C 0.28703(7) 0.78383(18) 0.17230(9) 0.0233(3) Uani 1.000000
C9 C 0.20426(7) 0.93666(18) 0.33729(9) 0.0219(3) Uani 1.000000
C10 C 0.34233(7) 0.83975(18) 0.22010(9) 0.0240(3) Uani 1.000000
C11 C 0.11398(7) 0.74364(18) 0.24433(9) 0.0242(3) Uani 1.000000
C12 C 0.27345(7) 0.72688(19) 0.38099(9) 0.0250(4) Uani 1.000000
C13 C 0.37394(8) 0.59430(19) 0.27194(10) 0.0285(4) Uani 1.000000
C14 C 0.31891(8) 0.53756(19) 0.22329(9) 0.0261(4) Uani 1.000000
C15 C 0.15389(8) 1.04007(19) 0.08869(10) 0.0280(4) Uani 1.000000
C16 C 0.18511(8) 0.53517(19) 0.29286(9) 0.0260(4) Uani 1.000000
C17 C 0.24106(7) 0.88341(18) 0.11955(9) 0.0250(4) Uani 1.000000
C18 C 0.13344(8) 1.14496(19) 0.29182(10) 0.0268(4) Uani 1.000000
C19 C 0.10244(7) 0.89514(18) 0.24553(9) 0.0239(3) Uani 1.000000
C20 C 0.35672(8) 0.99270(19) 0.21969(10) 0.0270(4) Uani 1.000000
C21 C 0.44145(9) 0.8083(2) 0.31894(11) 0.0347(4) Uani 1.000000
N22 N 0.48869(8) 0.2935(2) 0.43427(10) 0.0410(4) Uani 1.000000
C23 C 0.20799(8) 0.4248(2) 0.12653(10) 0.0302(4) Uani 1.000000
C24 C -0.04158(9) 0.4599(2) 0.11216(10) 0.0316(4) Uani 1.000000
C25 C 0.04617(8) 0.9572(2) 0.19894(10) 0.0292(4) Uani 1.000000
C26 C 0.24000(8) 0.48359(19) 0.33750(10) 0.0284(4) Uani 1.000000
C27 C 0.34274(8) 1.17660(19) 0.41840(10) 0.0287(4) Uani 1.000000
C28 C 0.19579(8) 0.94464(19) 0.13768(10) 0.0262(4) Uani 1.000000
C29 C 0.29849(8) 1.08633(19) 0.36976(9) 0.0258(4) Uani 1.000000
C30 C 0.21921(8) 0.57100(19) 0.12548(10) 0.0269(4) Uani 1.000000
C31 C 0.24960(9) 1.0790(2) 0.45575(11) 0.0351(4) Uani 1.000000
C32 C 0.28493(8) 0.5808(2) 0.38179(10) 0.0281(4) Uani 1.000000
C33 C 0.25171(9) 0.3302(2) 0.17548(11) 0.0323(4) Uani 1.000000
C34 C 0.06385(8) 0.64745(19) 0.19910(10) 0.0273(4) Uani 1.000000
C35 C 0.07899(8) 1.1982(2) 0.24727(10) 0.0305(4) Uani 1.000000
C36 C 0.41031(8) 1.0469(2) 0.26590(11) 0.0314(4) Uani 1.000000
C37 C 0.50780(8) 0.3487(2) 0.38416(11) 0.0319(4) Uani 1.000000
C38 C 0.34085(8) 1.2184(2) 0.48571(10) 0.0306(4) Uani 1.000000
C39 C 0.03467(8) 1.1032(2) 0.19974(10) 0.0313(4) Uani 1.000000
C40 C -0.07448(9) 0.2699(2) 0.02217(10) 0.0348(4) Uani 1.000000
C41 C -0.08649(8) 0.3650(2) 0.06999(11) 0.0341(4) Uani 1.000000
C42 C 0.15654(8) 1.0741(2) 0.02077(10) 0.0316(4) Uani 1.000000
C43 C 0.41580(9) 0.4932(2) 0.32656(11) 0.0343(4) Uani 1.000000
C44 C 0.29396(9) 1.1683(2) 0.50374(11) 0.0381(5) Uani 1.000000
C45 C 0.06464(8) 0.55059(19) 0.14891(10) 0.0280(4) Uani 1.000000
C46 C 0.01381(8) 0.45538(19) 0.10550(9) 0.0288(4) Uani 1.000000
C47 C 0.24329(9) 0.9182(2) 0.05118(11) 0.0379(5) Uani 1.000000
C48 C 0.30506(9) 0.3847(2) 0.22194(11) 0.0308(4) Uani 1.000000
C49 C -0.01843(9) 0.2719(2) 0.01946(11) 0.0365(4) Uani 1.000000
C50 C 0.45323(9) 0.9539(2) 0.31653(11) 0.0368(4) Uani 1.000000
C51 C 0.20123(9) 1.0119(3) 0.00242(11) 0.0408(5) Uani 1.000000
C52 C 0.11047(10) 1.1736(3) -0.03351(13) 0.0436(5) Uani 1.000000
C53 C 0.56003(10) 0.3040(2) 0.37729(14) 0.0450(5) Uani 1.000000
C54 C 0.57752(11) 0.1442(2) 0.47891(14) 0.0525(6) Uani 1.000000
C55 C 0.46882(9) 0.4562(2) 0.32992(12) 0.0367(4) Uani 1.000000
C56 C 0.59576(10) 0.1992(2) 0.42631(17) 0.0538(7) Uani 1.000000
C57 C 0.38906(10) 1.3142(3) 0.53914(13) 0.0427(5) Uani 1.000000
C58 C 0.52323(11) 0.1936(3) 0.48065(12) 0.0482(5) Uani 1.000000
H45 H 0.1015(9) 0.537(2) 0.1377(10) 0.024(5) Uiso 1.000000
H29 H 0.3023(8) 1.053(2) 0.3240(11) 0.023(5) Uiso 1.000000
H15 H 0.1223(10) 1.077(2) 0.1024(12) 0.035(6) Uiso 1.000000
H41 H -0.1255(11) 0.365(3) 0.0754(13) 0.042(6) Uiso 1.000000
H28 H 0.1927(9) 0.920(3) 0.1833(13) 0.037(6) Uiso 1.000000
H16 H 0.1556(10) 0.470(3) 0.2641(12) 0.033(5) Uiso 1.000000
H30 H 0.1903(10) 0.637(3) 0.0927(12) 0.036(6) Uiso 1.000000
H27 H 0.3760(10) 1.207(3) 0.4057(12) 0.038(6) Uiso 1.000000
H26 H 0.2494(9) 0.377(3) 0.3405(11) 0.031(5) Uiso 1.000000
H12 H 0.3035(9) 0.799(2) 0.4110(11) 0.029(5) Uiso 1.000000
H24 H -0.0474(9) 0.525(3) 0.1466(12) 0.034(5) Uiso 1.000000
H48 H 0.3340(10) 0.326(3) 0.2537(12) 0.036(6) Uiso 1.000000
H31 H 0.2159(10) 1.047(3) 0.4691(12) 0.037(6) Uiso 1.000000
H18 H 0.1644(10) 1.206(3) 0.3237(12) 0.034(5) Uiso 1.000000
H47 H 0.2773(11) 0.875(3) 0.0370(13) 0.046(6) Uiso 1.000000
H44 H 0.2915(11) 1.202(3) 0.5515(15) 0.057(7) Uiso 1.000000
H34 H 0.0237(10) 0.650(2) 0.2060(12) 0.035(6) Uiso 1.000000
H50 H 0.5027(12) 0.993(3) 0.3504(15) 0.060(8) Uiso 1.000000
H51 H 0.2023(12) 1.034(3) -0.0470(16) 0.062(8) Uiso 1.000000
H25 H 0.0159(10) 0.892(3) 0.1666(12) 0.034(5) Uiso 1.000000
H23 H 0.1689(10) 0.385(2) 0.0931(12) 0.033(5) Uiso 1.000000
H33 H 0.2422(10) 0.223(3) 0.1787(12) 0.037(6) Uiso 1.000000
H39 H -0.0079(10) 1.142(3) 0.1638(13) 0.044(6) Uiso 1.000000
H57a H 0.4196(12) 1.348(3) 0.5186(15) 0.061(8) Uiso 1.000000
H57b H 0.4084(14) 1.267(4) 0.5874(18) 0.074(9) Uiso 1.000000
H35 H 0.0719(10) 1.303(3) 0.2505(13) 0.045(6) Uiso 1.000000
H52a H 0.0901(13) 1.241(3) -0.0082(16) 0.066(8) Uiso 1.000000
H49 H -0.0092(11) 0.202(3) -0.0160(14) 0.050(7) Uiso 1.000000
H57c H 0.3719(14) 1.404(4) 0.5569(18) 0.080(10) Uiso 1.000000
H20 H 0.3280(10) 1.053(3) 0.1853(12) 0.034(6) Uiso 1.000000
H36 H 0.4199(10) 1.145(3) 0.2652(12) 0.036(6) Uiso 1.000000
H52b H 0.1324(14) 1.233(4) -0.0599(17) 0.077(9) Uiso 1.000000
H52c H 0.0799(15) 1.118(4) -0.0715(19) 0.083(10) Uiso 1.000000
H32 H 0.3250(10) 0.544(2) 0.4140(12) 0.035(6) Uiso 1.000000
H40 H -0.1057(12) 0.202(3) -0.0092(15) 0.059(8) Uiso 1.000000
H21 H 0.4704(11) 0.745(3) 0.3539(14) 0.048(7) Uiso 1.000000
H54 H 0.6007(13) 0.065(4) 0.5147(17) 0.077(9) Uiso 1.000000
H58 H 0.5072(14) 0.160(4) 0.5224(18) 0.077(9) Uiso 1.000000
H53 H 0.5731(12) 0.346(3) 0.3364(16) 0.068(8) Uiso 1.000000
H56 H 0.6337(13) 0.166(3) 0.4233(16) 0.066(8) Uiso 1.000000
H43 H 0.3997(12) 0.446(3) 0.3666(16) 0.064(8) Uiso 1.000000
H55 H 0.4845(12) 0.492(3) 0.2897(16) 0.061(8) Uiso 1.000000

loop_
_atom_site_aniso_label
_atom_site_aniso_U_11
_atom_site_aniso_U_22
_atom_site_aniso_U_33
_atom_site_aniso_U_12
_atom_site_aniso_U_13
_atom_site_aniso_U_23
C1 0.0252(8) 0.0207(8) 0.0200(7) -0.0020(6) 0.0088(6) 0.0008(6)
C2 0.0293(9) 0.0235(8) 0.0252(8) -0.0007(7) 0.0084(7) -0.0008(7)
N3 0.0390(9) 0.0312(8) 0.0295(8) -0.0016(7) 0.0110(7) -0.0004(6)
C4 0.0264(8) 0.0196(8) 0.0224(8) -0.0020(6) 0.0089(6) 0.0018(6)
C5 0.0269(8) 0.0215(8) 0.0249(8) 0.0001(6) 0.0120(7) -0.0014(6)
C6 0.0237(8) 0.0179(7) 0.0245(8) -0.0003(6) 0.0062(6) -0.0005(6)
C7 0.0279(8) 0.0204(8) 0.0206(7) -0.0024(6) 0.0093(6) 0.0007(6)
C8 0.0267(8) 0.0214(8) 0.0237(8) 0.0023(6) 0.0116(7) -0.0001(6)
C9 0.0255(8) 0.0201(8) 0.0206(7) -0.0032(6) 0.0094(6) -0.0007(6)
C10 0.0270(8) 0.0214(8) 0.0254(8) 0.0009(6) 0.0120(7) -0.0007(6)
C11 0.0278(8) 0.0220(8) 0.0214(8) -0.0029(6) 0.0078(6) 0.0008(6)
C12 0.0251(8) 0.0247(8) 0.0246(8) -0.0012(7) 0.0086(7) 0.0003(7)
C13 0.0313(9) 0.0233(8) 0.0283(9) 0.0011(7) 0.0084(7) 0.0021(7)
C14 0.0302(9) 0.0213(8) 0.0265(8) -0.0000(7) 0.0104(7) -0.0001(6)
C15 0.0257(8) 0.0237(8) 0.0317(9) 0.0025(7) 0.0077(7) -0.0033(7)
C16 0.0312(9) 0.0198(8) 0.0252(8) -0.0031(7) 0.0085(7) 0.0002(6)
C17 0.0251(8) 0.0192(8) 0.0289(8) -0.0011(6) 0.0082(7) 0.0000(6)
C18 0.0292(9) 0.0199(8) 0.0289(8) -0.0024(7) 0.0084(7) -0.0001(7)
C19 0.0259(8) 0.0228(8) 0.0213(8) -0.0020(7) 0.0069(6) 0.0012(6)
C20 0.0289(9) 0.0217(8) 0.0315(9) 0.0011(7) 0.0126(7) -0.0005(7)
C21 0.0327(9) 0.0293(9) 0.0329(9) -0.0003(8) 0.0019(8) -0.0004(8)
N22 0.0469(10) 0.0375(9) 0.0393(9) 0.0045(8) 0.0171(8) 0.0069(7)
C23 0.0302(9) 0.0258(9) 0.0336(9) -0.0026(7) 0.0108(8) -0.0067(7)
C24 0.0378(10) 0.0227(8) 0.0293(9) 0.0017(7) 0.0068(8) -0.0020(7)
C25 0.0285(9) 0.0276(9) 0.0265(8) -0.0018(7) 0.0047(7) 0.0015(7)
C26 0.0354(9) 0.0203(8) 0.0298(9) 0.0016(7) 0.0127(7) 0.0019(7)
C27 0.0249(8) 0.0235(8) 0.0358(9) -0.0013(7) 0.0093(7) 0.0043(7)
C28 0.0305(9) 0.0231(8) 0.0244(8) 0.0003(7) 0.0096(7) -0.0001(7)
C29 0.0284(8) 0.0222(8) 0.0253(8) -0.0010(6) 0.0083(7) 0.0000(6)
C30 0.0281(9) 0.0253(8) 0.0267(8) 0.0021(7) 0.0097(7) -0.0028(7)
C31 0.0322(9) 0.0421(11) 0.0326(9) -0.0096(8) 0.0141(8) -0.0098(8)
C32 0.0276(9) 0.0262(9) 0.0300(9) 0.0032(7) 0.0104(7) 0.0029(7)
C33 0.0375(10) 0.0200(8) 0.0388(10) -0.0029(7) 0.0138(8) -0.0035(7)
C34 0.0271(8) 0.0248(8) 0.0274(8) -0.0013(7) 0.0073(7) 0.0020(7)
C35 0.0344(9) 0.0212(8) 0.0340(9) 0.0006(7) 0.0107(8) 0.0034(7)
C36 0.0352(10) 0.0212(9) 0.0382(10) -0.0037(7) 0.0143(8) -0.0039(7)
C37 0.0266(9) 0.0237(9) 0.0412(10) -0.0037(7) 0.0079(8) 0.0033(7)
C38 0.0279(9) 0.0243(9) 0.0330(9) 0.0004(7) 0.0039(7) -0.0049(7)
C39 0.0300(9) 0.0293(9) 0.0309(9) 0.0030(7) 0.0073(7) 0.0051(7)
C40 0.0368(10) 0.0260(9) 0.0294(9) -0.0035(8) -0.0013(8) -0.0020(7)
C41 0.0292(9) 0.0282(9) 0.0385(10) 0.0007(7) 0.0056(8) 0.0010(8)
C42 0.0302(9) 0.0266(9) 0.0317(9) -0.0013(7) 0.0046(7) 0.0032(7)
C43 0.0357(10) 0.0279(9) 0.0333(9) 0.0008(8) 0.0060(8) 0.0036(8)
C44 0.0387(10) 0.0437(11) 0.0311(10) -0.0087(9) 0.0123(8) -0.0149(8)
C45 0.0291(9) 0.0251(8) 0.0273(8) -0.0018(7) 0.0078(7) 0.0010(7)
C46 0.0341(9) 0.0222(8) 0.0233(8) -0.0026(7) 0.0030(7) 0.0046(7)
C47 0.0365(10) 0.0465(12) 0.0336(10) 0.0112(9) 0.0165(8) 0.0102(9)
C48 0.0343(9) 0.0212(8) 0.0351(9) 0.0025(7) 0.0112(8) 0.0019(7)
C49 0.0465(11) 0.0307(10) 0.0290(9) -0.0003(8) 0.0105(8) -0.0042(8)
C50 0.0365(10) 0.0293(10) 0.0376(10) -0.0050(8) 0.0059(8) -0.0060(8)
C51 0.0418(11) 0.0508(12) 0.0314(10) 0.0083(9) 0.0155(8) 0.0148(9)
C52 0.0420(11) 0.0424(12) 0.0382(11) 0.0104(10) 0.0058(9) 0.0095(9)
C53 0.0476(12) 0.0317(10) 0.0610(14) 0.0040(9) 0.0265(11) 0.0112(10)
C54 0.0478(13) 0.0313(11) 0.0494(13) 0.0003(9) -0.0146(10) 0.0085(10)
C55 0.0388(10) 0.0298(10) 0.0410(10) 0.0000(8) 0.0145(9) 0.0066(8)
C56 0.0280(10) 0.0314(11) 0.096(2) 0.0028(8) 0.0168(11) 0.0048(12)
C57 0.0356(11) 0.0409(12) 0.0444(12) -0.0098(9) 0.0068(9) -0.0115(10)
C58 0.0598(14) 0.0419(12) 0.0374(11) 0.0023(10) 0.0119(10) 0.0084(9)

loop_
_atom_type_symbol
_atom_type_scat_dispersion_real
_atom_type_scat_dispersion_imag
_atom_type_scat_Cromer_Mann_a1
_atom_type_scat_Cromer_Mann_a2
_atom_type_scat_Cromer_Mann_a3
_atom_type_scat_Cromer_Mann_a4
_atom_type_scat_Cromer_Mann_b1
_atom_type_scat_Cromer_Mann_b2
_atom_type_scat_Cromer_Mann_b3
_atom_type_scat_Cromer_Mann_b4
_atom_type_scat_Cromer_Mann_c
_atom_type_scat_source
_atom_type_scat_dispersion_source
H 0.00000 0.00000 0.49300 0.32291 0.14019 0.04081 10.51090 26.12570 3.14236 57.79970 0.0030380000826 'International Tables Volume C Table 6.1.1.4 (pp. 500-502)' 'Henke, Gullikson and Davis, At. Data and Nucl. Data Tables, 1993, 54, 2'
C 0.01920 0.00962 2.31000 1.02000 1.58860 0.86500 20.84390 10.20750 0.56870 51.65120 0.215599998832 'International Tables Volume C Table 6.1.1.4 (pp. 500-502)' 'Henke, Gullikson and Davis, At. Data and Nucl. Data Tables, 1993, 54, 2'
N 0.03256 0.01839 12.21260 3.13220 2.01250 1.16630 0.00570 9.89330 28.99750 0.58260 -11.5290002823 'International Tables Volume C Table 6.1.1.4 (pp. 500-502)' 'Henke, Gullikson and Davis, At. Data and Nucl. Data Tables, 1993, 54, 2'

loop_
_geom_angle_atom_site_label_1
_geom_angle_atom_site_label_2
_geom_angle_atom_site_label_3
_geom_angle
C9 C1 C7 120.25(15)
C12 C1 C7 118.66(15)
C12 C1 C9 121.07(15)
C13 C2 C10 119.48(15)
C21 C2 C10 118.00(16)
C21 C2 C13 122.51(16)
C49 N3 C46 117.11(17)
C18 C4 C9 121.89(15)
C19 C4 C9 120.02(15)
C19 C4 C18 118.09(15)
C14 C5 C8 119.84(15)
C30 C5 C8 121.71(15)
C30 C5 C14 118.46(15)
C29 C6 C9 121.73(15)
C31 C6 C9 120.36(15)
C31 C6 C29 117.89(15)
C11 C7 C1 119.85(15)
C16 C7 C1 117.57(15)
C16 C7 C11 122.55(15)
C10 C8 C5 119.78(15)
C17 C8 C5 119.82(15)
C17 C8 C10 120.39(15)
C4 C9 C1 119.94(14)
C6 C9 C1 119.65(14)
C6 C9 C4 120.40(14)
C8 C10 C2 120.54(15)
C20 C10 C2 118.12(15)
C20 C10 C8 121.34(15)
C19 C11 C7 119.47(15)
C34 C11 C7 122.56(15)
C34 C11 C19 117.84(15)
C32 C12 C1 121.47(16)
H12 C12 C1 115.6(12)
H12 C12 C32 122.9(12)
C14 C13 C2 120.10(16)
C43 C13 C2 121.83(16)
C43 C13 C14 117.96(16)
C13 C14 C5 120.24(15)
C48 C14 C5 118.07(16)
C48 C14 C13 121.68(16)
C42 C15 C28 120.56(16)
H15 C15 C28 118.4(13)
H15 C15 C42 121.0(13)
C26 C16 C7 121.61(16)
H16 C16 C7 118.6(13)
H16 C16 C26 119.8(13)
C28 C17 C8 121.35(15)
C47 C17 C8 120.55(15)
C47 C17 C28 118.10(16)
C35 C18 C4 121.53(16)
H18 C18 C4 116.1(13)
H18 C18 C35 122.4(13)
C11 C19 C4 120.45(15)
C25 C19 C4 118.10(15)
C25 C19 C11 121.43(15)
C36 C20 C10 121.37(17)
H20 C20 C10 117.2(14)
H20 C20 C36 121.5(14)
C50 C21 C2 121.86(18)
H21 C21 C2 117.7(15)
H21 C21 C50 120.4(15)
C58 N22 C37 117.17(19)
C33 C23 C30 120.31(17)
H23 C23 C30 119.8(13)
H23 C23 C33 119.9(13)
C46 C24 C41 119.32(18)
H24 C24 C41 121.3(13)
H24 C24 C46 119.4(13)
C39 C25 C19 121.81(17)
H25 C25 C19 118.2(13)
H25 C25 C39 120.0(13)
C32 C26 C16 120.56(16)
H26 C26 C16 121.3(12)
H26 C26 C32 118.1(12)
C38 C27 C29 121.01(16)
H27 C27 C29 119.5(13)
H27 C27 C38 119.5(13)
C17 C28 C15 120.88(16)
H28 C28 C15 119.7(13)
H28 C28 C17 119.4(13)
C27 C29 C6 120.85(16)
H29 C29 C6 119.6(11)
H29 C29 C27 119.4(11)
C23 C30 C5 121.30(17)
H30 C30 C5 117.0(14)
H30 C30 C23 121.7(14)
C44 C31 C6 120.72(17)
H31 C31 C6 119.4(13)
H31 C31 C44 119.9(13)
C26 C32 C12 120.11(16)
H32 C32 C12 119.1(13)
H32 C32 C26 120.7(13)
C48 C33 C23 120.20(16)
H33 C33 C23 120.1(12)
H33 C33 C48 119.5(12)
C45 C34 C11 126.67(17)
H34 C34 C11 120.3(12)
H34 C34 C45 113.0(12)
C39 C35 C18 120.46(16)
H35 C35 C18 117.2(14)
H35 C35 C39 122.3(14)
C50 C36 C20 120.50(17)
H36 C36 C20 121.4(14)
H36 C36 C50 118.1(14)
C53 C37 N22 122.91(18)
C55 C37 N22 118.08(17)
C55 C37 C53 118.88(18)
C44 C38 C27 118.16(16)
C57 C38 C27 121.31(18)
C57 C38 C44 120.52(18)
C35 C39 C25 119.98(17)
H39 C39 C25 118.0(13)
H39 C39 C35 122.1(13)
C49 C40 C41 118.54(17)
H40 C40 C41 120.5(16)
H40 C40 C49 121.0(16)
C40 C41 C24 118.37(18)
H41 C41 C24 120.0(14)
H41 C41 C40 121.7(14)
C51 C42 C15 118.53(17)
C52 C42 C15 121.03(18)
C52 C42 C51 120.42(18)
C55 C43 C13 126.13(19)
H43 C43 C13 115.5(15)
H43 C43 C55 118.4(15)
C38 C44 C31 121.37(18)
H44 C44 C31 120.3(15)
H44 C44 C38 118.3(15)
C46 C45 C34 125.03(17)
H45 C45 C34 120.3(11)
H45 C45 C46 114.6(11)
C24 C46 N3 122.38(16)
C45 C46 N3 114.39(16)
C45 C46 C24 123.22(16)
C51 C47 C17 120.81(18)
H47 C47 C17 119.1(13)
H47 C47 C51 120.1(13)
C33 C48 C14 121.66(17)
H48 C48 C14 116.7(14)
H48 C48 C33 121.7(14)
C40 C49 N3 124.26(18)
H49 C49 N3 116.8(14)
H49 C49 C40 119.0(14)
C36 C50 C21 120.13(17)
H50 C50 C21 117.0(14)
H50 C50 C36 122.0(14)
C47 C51 C42 121.12(18)
H51 C51 C42 118.5(16)
H51 C51 C47 120.4(16)
H52a C52 C42 112.7(16)
H52b C52 C42 106.7(18)
H52b C52 H52a 111(3)
H52c C52 C42 111(2)
H52c C52 H52a 109(2)
H52c C52 H52b 107(3)
C56 C53 C37 119.2(2)
H53 C53 C37 121.4(16)
H53 C53 C56 119.3(16)
C58 C54 C56 118.3(2)
H54 C54 C56 122.1(18)
H54 C54 C58 119.5(18)
C43 C55 C37 123.61(19)
H55 C55 C37 115.4(15)
H55 C55 C43 120.6(15)
C54 C56 C53 118.5(2)
H56 C56 C53 121.1(17)
H56 C56 C54 120.4(17)
H57a C57 C38 113.0(16)
H57b C57 C38 111.6(19)
H57b C57 H57a 111(2)
H57c C57 C38 112.8(18)
H57c C57 H57a 109(2)
H57c C57 H57b 98(3)
C54 C58 N22 123.9(2)
H58 C58 N22 113.5(17)
H58 C58 C54 122.5(17)

loop_
_geom_bond_atom_site_label_1
_geom_bond_atom_site_label_2
_geom_bond_distance
C1 C7 1.443(2)
C1 C9 1.408(2)
C1 C12 1.432(2)
C2 C10 1.438(2)
C2 C13 1.409(2)
C2 C21 1.430(2)
N3 C46 1.341(2)
N3 C49 1.342(2)
C4 C9 1.408(2)
C4 C18 1.437(2)
C4 C19 1.436(2)
C5 C8 1.412(2)
C5 C14 1.434(2)
C5 C30 1.431(2)
C6 C9 1.498(2)
C6 C29 1.390(2)
C6 C31 1.397(2)
C7 C11 1.416(2)
C7 C16 1.434(2)
C8 C10 1.405(2)
C8 C17 1.502(2)
C10 C20 1.441(2)
C11 C19 1.414(2)
C11 C34 1.486(2)
C12 C32 1.362(2)
C12 H12 0.99(2)
C13 C14 1.408(2)
C13 C43 1.482(2)
C14 C48 1.434(2)
C15 C28 1.402(2)
C15 C42 1.384(3)
C15 H15 0.96(2)
C16 C26 1.366(2)
C16 H16 0.94(2)
C17 C28 1.387(2)
C17 C47 1.390(3)
C18 C35 1.363(2)
C18 H18 0.95(2)
C19 C25 1.436(2)
C20 C36 1.361(3)
C20 H20 0.94(2)
C21 C50 1.365(3)
C21 H21 0.96(3)
N22 C37 1.327(3)
N22 C58 1.332(3)
C23 C30 1.364(3)
C23 C33 1.418(3)
C23 H23 0.99(2)
C24 C41 1.389(3)
C24 C46 1.393(3)
C24 H24 0.94(2)
C25 C39 1.363(3)
C25 H25 0.97(2)
C26 C32 1.415(3)
C26 H26 0.99(2)
C27 C29 1.399(2)
C27 C38 1.383(3)
C27 H27 0.97(2)
C28 H28 0.95(2)
C29 H29 0.98(2)
C30 H30 0.96(2)
C31 C44 1.390(3)
C31 H31 0.99(2)
C32 H32 0.99(2)
C33 C48 1.359(3)
C33 H33 1.01(2)
C34 C45 1.324(3)
C34 H34 1.03(2)
C35 C39 1.417(3)
C35 H35 0.98(3)
C36 C50 1.413(3)
C36 H36 0.93(2)
C37 C53 1.380(3)
C37 C55 1.489(3)
C38 C44 1.384(3)
C38 C57 1.513(3)
C39 H39 1.06(2)
C40 C41 1.382(3)
C40 C49 1.375(3)
C40 H40 0.99(3)
C41 H41 0.99(2)
C42 C51 1.381(3)
C42 C52 1.515(3)
C43 C55 1.302(3)
C43 H43 1.08(3)
C44 H44 1.00(3)
C45 C46 1.482(2)
C45 H45 1.00(2)
C47 C51 1.392(3)
C47 H47 1.04(2)
C48 H48 0.91(2)
C49 H49 1.03(3)
C50 H50 1.18(3)
C51 H51 0.99(3)
C52 H52a 1.02(3)
C52 H52b 1.02(3)
C52 H52c 0.97(3)
C53 C56 1.397(3)
C53 H53 1.03(3)
C54 C56 1.355(4)
C54 C58 1.399(4)
C54 H54 1.01(3)
C55 H55 1.04(3)
C56 H56 0.99(3)
C57 H57a 1.01(3)
C57 H57b 0.98(3)
C57 H57c 1.04(4)
C58 H58 1.07(3)
